data_7711735
loop_
_publ_author_name
'Gogia, Alisha'
'Khullar, Sadhika'
'Chanda, Alokananda'
'Mandal, Sanjay K.'

_publ_section_title
;
 Effect of the flexible chain length of a dimetal subunit on the formation
 of 1D coordination polymers to molecular rectangles
;
_journal_name_full 'Dalton Transactions'
_journal_paper_doi 10.1039/D2DT02850F
_journal_year 2022
_chemical_formula_moiety 'C36 H40 Cl2 Cu2 N6 O14'
_chemical_formula_sum 'C36 H40 Cl2 Cu2 N6 O14'
_chemical_formula_weight 978.72
_space_group_crystal_system monoclinic
_space_group_IT_number 15
_space_group_name_Hall '-C 2yc'
_space_group_name_H-M_alt 'C 1 2/c 1'
_atom_sites_solution_hydrogens mixed
_atom_sites_solution_primary dual
_audit_update_record
;
2021-11-05 deposited with the CCDC.	2022-10-24 downloaded from the CCDC.
;
_cell_angle_alpha 90
_cell_angle_beta 100.670(11)
_cell_angle_gamma 90
_cell_formula_units_Z 8
_cell_length_a 30.897(5)
_cell_length_b 11.6403(15)
_cell_length_c 24.473(4)
_cell_measurement_reflns_used 4166
_cell_measurement_temperature 296.(2)
_cell_measurement_theta_max 20.5879
_cell_measurement_theta_min 2.3473
_cell_volume 8650(2)
_computing_cell_refinement 'SAINT V8.34A (Bruker AXS Inc., 2013)'
_computing_data_reduction 'SAINT V8.34A (Bruker AXS Inc., 2013)'
_computing_structure_refinement 'SHELXL-2014/7 (Sheldrick, 2014)'
_computing_structure_solution 'SHELXT 2014/4 (Sheldrick, 2014)'
_diffrn_ambient_temperature 296.(2)
_diffrn_detector_area_resol_mean 8.3333
_diffrn_measured_fraction_theta_full 0.992
_diffrn_measured_fraction_theta_max 0.992
_diffrn_measurement_device_type 'Bruker Kappa APEX II'
_diffrn_measurement_method 'phi and omega scan'
_diffrn_radiation_monochromator Graphite
_diffrn_radiation_type 'Mo K\a'
_diffrn_radiation_wavelength 0.71073
_diffrn_reflns_av_R_equivalents 0.1647
_diffrn_reflns_av_unetI/netI 0.1346
_diffrn_reflns_limit_h_max 36
_diffrn_reflns_limit_h_min -36
_diffrn_reflns_limit_k_max 13
_diffrn_reflns_limit_k_min -13
_diffrn_reflns_limit_l_max 29
_diffrn_reflns_limit_l_min -29
_diffrn_reflns_number 44352
_diffrn_reflns_theta_full 25.20
_diffrn_reflns_theta_max 25.20
_diffrn_reflns_theta_min 1.69
_diffrn_source 'Sealed tube'
_diffrn_source_type 'Fine Focus'
_exptl_absorpt_coefficient_mu 1.177
_exptl_absorpt_correction_T_max 0.75
_exptl_absorpt_correction_T_min 0.38
_exptl_absorpt_correction_type multi-scan
_exptl_absorpt_process_details 'SADABS V2014/5 (Bruker AXS Inc.)'
_exptl_crystal_colour colorless
_exptl_crystal_density_diffrn 1.503
_exptl_crystal_density_method 'not measured'
_exptl_crystal_description block
_exptl_crystal_F_000 4016
_exptl_crystal_size_max 0.21
_exptl_crystal_size_mid 0.14
_exptl_crystal_size_min 0.08
_refine_diff_density_max 3.566
_refine_diff_density_min -2.693
_refine_ls_extinction_coef 0.0031(5)
_refine_ls_extinction_method 'SHELXL-2014/7 (Sheldrick 2014'
_refine_ls_goodness_of_fit_ref 1.406
_refine_ls_hydrogen_treatment constr
_refine_ls_matrix_type full
_refine_ls_number_parameters 283
_refine_ls_number_reflns 7717
_refine_ls_number_restraints 0
_refine_ls_restrained_S_all 1.406
_refine_ls_R_factor_all 0.2025
_refine_ls_R_factor_gt 0.1485
_refine_ls_shift/su_max 0.000
_refine_ls_shift/su_mean 0.000
_refine_ls_structure_factor_coef Fsqd
_refine_ls_weighting_details 'w=1/[\s^2^(Fo^2^)+(0.2000P)^2^] where P=(Fo^2^+2Fc^2^)/3'
_refine_ls_weighting_scheme calc
_refine_ls_wR_factor_gt 0.3783
_refine_ls_wR_factor_ref 0.4164
_reflns_number_gt 4668
_reflns_number_total 7717
_reflns_threshold_expression 'I > 2\s(I)'
_cod_data_source_file d2dt02850f2.cif
_cod_data_source_block 3
_cod_original_cell_volume 8650.(2)
_cod_database_code 7711735

loop_
_space_group_symop_operation_xyz
'x, y, z'
'-x, y, -z+1/2'
'x+1/2, y+1/2, z'
'-x+1/2, y+1/2, -z+1/2'
'-x, -y, -z'
'x, -y, z-1/2'
'-x+1/2, -y+1/2, -z'
'x+1/2, -y+1/2, z-1/2'

loop_
_atom_site_type_symbol
_atom_site_label
_atom_site_fract_x
_atom_site_fract_y
_atom_site_fract_z
_atom_site_U_iso_or_equiv
_atom_site_adp_type
_atom_site_calc_flag
_atom_site_refinement_flags_adp
_atom_site_refinement_flags_occupancy
_atom_site_refinement_flags_posn
_atom_site_occupancy
_atom_site_disorder_assembly
_atom_site_disorder_group
Cu Cu01 0.54181(5) 0.29307(12) 0.51602(6) 0.0262(5) Uani d . . . 1 . .
Cu Cu02 0.85553(5) 0.59665(11) 0.71430(6) 0.0271(5) Uani d . . . 1 . .
Cl Cl1 0.88694(11) 0.9106(2) 0.74903(14) 0.0352(8) Uani d . . . 1 . .
O O1 0.3494(3) 0.1196(6) 0.2307(3) 0.029(2) Uani d . . . 1 . .
O O2 0.3896(3) -0.0158(6) 0.2788(3) 0.028(2) Uani d . . . 1 . .
O O3 0.4267(3) 0.1420(6) 0.3573(3) 0.0260(19) Uani d . . . 1 . .
O O4 0.4889(3) 0.3271(6) 0.4589(3) 0.029(2) Uani d . . . 1 . .
O O5 0.4847(3) 0.1340(6) 0.4582(3) 0.028(2) Uani d . . . 1 . .
O O6 0.5623(3) 0.4781(7) 0.5288(3) 0.031(2) Uiso d . . . 1 . .
H H6A 0.5396 0.5234 0.5216 0.046 Uiso d U . R 1 . .
H H6B 0.578 0.4978 0.5043 0.046 Uiso d U . R 1 . .
O O7 0.8915(3) 0.7873(8) 0.7382(4) 0.040(2) Uiso d . . . 1 . .
O O8 0.8846(3) 0.9703(9) 0.6963(4) 0.047(3) Uiso d . . . 1 . .
O O9 0.8474(3) 0.9300(9) 0.7699(4) 0.049(3) Uiso d . . . 1 . .
O O10 0.9256(3) 0.9466(10) 0.7886(4) 0.056(3) Uiso d . . . 1 . .
N N1 0.5792(3) 0.2564(9) 0.4622(4) 0.025(2) Uiso d . . . 1 . .
N N2 0.5877(3) 0.2013(9) 0.5698(4) 0.029(2) Uiso d . . . 1 . .
N N3 0.5121(3) 0.2993(9) 0.5812(4) 0.029(2) Uiso d . . . 1 . .
N N4 0.8977(3) 0.5756(9) 0.6639(4) 0.028(2) Uiso d . . . 1 . .
N N5 0.8184(3) 0.6719(8) 0.6470(4) 0.024(2) Uiso d . . . 1 . .
N N6 0.8065(3) 0.6402(9) 0.7502(4) 0.026(2) Uiso d . . . 1 . .
C C1 0.3766(4) 0.0899(11) 0.2707(5) 0.030(3) Uiso d . . . 1 . .
C C2 0.3969(4) 0.1746(11) 0.3119(5) 0.026(3) Uiso d . . . 1 . .
C C3 0.3916(4) 0.2927(12) 0.3113(5) 0.034(3) Uiso d . . . 1 . .
H H3 0.3733 0.3361 0.2845 0.041 Uiso calc U . R 1 . .
C C4 0.4198(4) 0.3340(12) 0.3600(5) 0.031(3) Uiso d . . . 1 . .
H H4 0.4235 0.4102 0.3715 0.038 Uiso calc U . R 1 . .
C C5 0.4398(4) 0.2419(10) 0.3862(5) 0.025(3) Uiso d . . . 1 . .
C C6 0.4728(4) 0.2298(11) 0.4380(5) 0.029(3) Uiso d . . . 1 . .
C C7 0.5773(4) 0.3038(11) 0.4101(5) 0.032(3) Uiso d . . . 1 . .
H H7 0.5544 0.3542 0.3967 0.039 Uiso calc U . R 1 . .
C C8 0.6080(4) 0.2795(12) 0.3765(6) 0.039(3) Uiso d . . . 1 . .
H H8 0.6066 0.316 0.3424 0.047 Uiso calc U . R 1 . .
C C9 0.6408(5) 0.1991(13) 0.3953(6) 0.043(4) Uiso d . . . 1 . .
H H9 0.6614 0.1806 0.3735 0.052 Uiso calc U . R 1 . .
C C10 0.6427(4) 0.1458(11) 0.4477(5) 0.032(3) Uiso d . . . 1 . .
H H10 0.6644 0.0917 0.4605 0.039 Uiso calc U . R 1 . .
C C11 0.6115(4) 0.1766(11) 0.4795(5) 0.029(3) Uiso d . . . 1 . .
C C12 0.6091(4) 0.1207(11) 0.5345(5) 0.032(3) Uiso d . . . 1 . .
H H12A 0.5922 0.0502 0.5282 0.039 Uiso calc U . R 1 . .
H H12B 0.6385 0.1015 0.5538 0.039 Uiso calc U . R 1 . .
C C13 0.5606(4) 0.1390(11) 0.6049(5) 0.027(3) Uiso d . . . 1 . .
H H13A 0.5795 0.1089 0.638 0.032 Uiso calc U . R 1 . .
H H13B 0.5454 0.0751 0.5843 0.032 Uiso calc U . R 1 . .
C C14 0.5279(4) 0.2213(11) 0.6210(5) 0.027(3) Uiso d . . . 1 . .
C C15 0.5136(4) 0.2178(12) 0.6704(5) 0.036(3) Uiso d . . . 1 . .
H H15 0.5259 0.1659 0.6978 0.043 Uiso calc U . R 1 . .
C C16 0.4810(4) 0.2916(11) 0.6796(5) 0.033(3) Uiso d . . . 1 . .
H H16 0.47 0.2893 0.7125 0.04 Uiso calc U . R 1 . .
C C17 0.4648(4) 0.3702(12) 0.6375(5) 0.036(3) Uiso d . . . 1 . .
H H17 0.4429 0.4218 0.6423 0.043 Uiso calc U . R 1 . .
C C18 0.4810(4) 0.3715(11) 0.5899(5) 0.025(3) Uiso d . . . 1 . .
H H18 0.4701 0.4246 0.5625 0.031 Uiso calc U . R 1 . .
C C19 0.6205(4) 0.2764(11) 0.6055(5) 0.030(3) Uiso d . . . 1 . .
H H19A 0.6341 0.2328 0.638 0.035 Uiso calc U . R 1 . .
H H19B 0.605 0.3404 0.6183 0.035 Uiso calc U . R 1 . .
C C20 0.6580(4) 0.3254(11) 0.5768(5) 0.030(3) Uiso d . . . 1 . .
H H20A 0.6757 0.2627 0.5669 0.035 Uiso calc U . R 1 . .
H H20B 0.645 0.3655 0.543 0.035 Uiso calc U . R 1 . .
C C21 0.6870(4) 0.4075(11) 0.6159(5) 0.030(3) Uiso d . . . 1 . .
H H21A 0.6697 0.4739 0.6224 0.036 Uiso calc U . R 1 . .
H H21B 0.6967 0.3696 0.6514 0.036 Uiso calc U . R 1 . .
C C22 0.7267(4) 0.4474(12) 0.5937(5) 0.032(3) Uiso d . . . 1 . .
H H22A 0.7173 0.4878 0.5589 0.038 Uiso calc U . R 1 . .
H H22B 0.7441 0.3815 0.5866 0.038 Uiso calc U . R 1 . .
C C23 0.7555(4) 0.5289(11) 0.6364(5) 0.032(3) Uiso d . . . 1 . .
H H23A 0.7368 0.5852 0.6498 0.038 Uiso calc U . R 1 . .
H H23B 0.7701 0.4845 0.6681 0.038 Uiso calc U . R 1 . .
C C24 0.7892(4) 0.5888(11) 0.6099(5) 0.027(3) Uiso d . . . 1 . .
H H24A 0.774 0.6302 0.5775 0.033 Uiso calc U . R 1 . .
H H24B 0.8076 0.5313 0.597 0.033 Uiso calc U . R 1 . .
C C25 0.8522(4) 0.7207(12) 0.6150(5) 0.034(3) Uiso d . . . 1 . .
H H25A 0.8382 0.7355 0.5767 0.041 Uiso calc U . R 1 . .
H H25B 0.8635 0.7929 0.6315 0.041 Uiso calc U . R 1 . .
C C26 0.8881(4) 0.6403(11) 0.6161(5) 0.026(3) Uiso d . . . 1 . .
C C27 0.9130(4) 0.6276(11) 0.5747(5) 0.031(3) Uiso d . . . 1 . .
H H27 0.9061 0.6708 0.5423 0.037 Uiso calc U . R 1 . .
C C28 0.9472(4) 0.5531(11) 0.5811(5) 0.032(3) Uiso d . . . 1 . .
H H28 0.9637 0.5462 0.5531 0.038 Uiso calc U . R 1 . .
C C29 0.9578(4) 0.4870(12) 0.6288(5) 0.037(3) Uiso d . . . 1 . .
H H29 0.9814 0.4362 0.6339 0.045 Uiso calc U . R 1 . .
C C30 0.9312(4) 0.5006(11) 0.6693(5) 0.030(3) Uiso d . . . 1 . .
H H30 0.9371 0.4556 0.7012 0.036 Uiso calc U . R 1 . .
C C31 0.7912(4) 0.7607(11) 0.6687(5) 0.029(3) Uiso d . . . 1 . .
H H31A 0.765 0.7766 0.6412 0.035 Uiso calc U . R 1 . .
H H31B 0.8079 0.8314 0.6759 0.035 Uiso calc U . R 1 . .
C C32 0.7783(4) 0.7178(11) 0.7220(5) 0.031(3) Uiso d . . . 1 . .
C C33 0.7412(4) 0.7533(12) 0.7399(5) 0.039(3) Uiso d . . . 1 . .
H H33 0.7228 0.8077 0.7198 0.047 Uiso calc U . R 1 . .
C C34 0.7314(5) 0.7076(13) 0.7883(6) 0.046(4) Uiso d . . . 1 . .
H H34 0.7058 0.7293 0.8006 0.055 Uiso calc U . R 1 . .
C C35 0.7593(4) 0.6311(12) 0.8176(6) 0.038(3) Uiso d . . . 1 . .
H H35 0.7536 0.6021 0.8509 0.045 Uiso calc U . R 1 . .
C C36 0.7957(5) 0.5964(12) 0.7985(6) 0.038(3) Uiso d . . . 1 . .
H H36 0.8139 0.5414 0.8185 0.046 Uiso calc U . R 1 . .
Cl Cl2 0.3103(2) 0.1380(6) 0.4405(3) 0.0955(18) Uiso d . . . 1 . .
O O11 0.3642(7) 0.151(2) 0.4419(9) 0.168(8) Uiso d . . . 1 . .
O O12 0.3013(3) 0.0954(10) 0.3886(4) 0.058(3) Uiso d . . . 1 . .
O O13 0.3023(6) 0.2625(18) 0.4382(8) 0.135(6) Uiso d . . . 1 . .
O O14 0.3227(5) 0.0913(14) 0.4903(7) 0.105(5) Uiso d . . . 1 . .

loop_
_atom_site_aniso_label
_atom_site_aniso_U_11
_atom_site_aniso_U_22
_atom_site_aniso_U_33
_atom_site_aniso_U_12
_atom_site_aniso_U_13
_atom_site_aniso_U_23
Cu01 0.0403(10) 0.0043(7) 0.0371(9) 0.0019(6) 0.0148(7) 0.0007(6)
Cu02 0.0389(10) 0.0041(7) 0.0408(10) 0.0014(6) 0.0142(7) 0.0031(6)
Cl1 0.048(2) 0.0104(15) 0.051(2) -0.0010(14) 0.0193(15) -0.0028(13)
O1 0.037(5) 0.004(4) 0.048(5) 0.009(4) 0.013(4) -0.002(3)
O2 0.042(5) 0.001(4) 0.040(5) 0.002(3) 0.007(4) -0.002(3)
O3 0.040(5) 0.003(4) 0.036(5) 0.000(3) 0.012(4) -0.001(3)
O4 0.049(6) 0.001(4) 0.041(5) -0.001(4) 0.016(4) 0.002(3)
O5 0.045(5) 0.003(4) 0.038(5) 0.001(4) 0.012(4) 0.001(3)

loop_
_atom_type_symbol
_atom_type_description
_atom_type_scat_dispersion_real
_atom_type_scat_dispersion_imag
_atom_type_scat_source
C C 0.0033 0.0016 'International Tables Vol C Tables 4.2.6.8 and 6.1.1.4'
H H 0.0000 0.0000 'International Tables Vol C Tables 4.2.6.8 and 6.1.1.4'
Cl Cl 0.1484 0.1585 'International Tables Vol C Tables 4.2.6.8 and 6.1.1.4'
Cu Cu 0.3201 1.2651 'International Tables Vol C Tables 4.2.6.8 and 6.1.1.4'
N N 0.0061 0.0033 'International Tables Vol C Tables 4.2.6.8 and 6.1.1.4'
O O 0.0106 0.0060 'International Tables Vol C Tables 4.2.6.8 and 6.1.1.4'

loop_
_geom_angle_atom_site_label_1
_geom_angle_atom_site_label_2
_geom_angle_atom_site_label_3
_geom_angle_site_symmetry_1
_geom_angle_site_symmetry_3
_geom_angle
_geom_angle_publ_flag
N1 Cu01 O4 . . 94.7(4) ?
N1 Cu01 N3 . . 165.9(4) ?
O4 Cu01 N3 . . 96.6(4) ?
N1 Cu01 N2 . . 83.9(4) ?
O4 Cu01 N2 . . 159.9(4) ?
N3 Cu01 N2 . . 82.6(4) ?
N1 Cu01 O6 . . 96.7(4) ?
O4 Cu01 O6 . . 94.6(3) ?
N3 Cu01 O6 . . 90.8(4) ?
N2 Cu01 O6 . . 105.4(4) ?
N6 Cu02 O2 . 8_556 96.2(4) ?
N6 Cu02 N4 . . 166.6(4) ?
O2 Cu02 N4 8_556 . 97.2(4) ?
N6 Cu02 N5 . . 83.3(4) ?
O2 Cu02 N5 8_556 . 176.8(4) ?
N4 Cu02 N5 . . 83.4(4) ?
N6 Cu02 O7 . . 90.7(4) ?
O2 Cu02 O7 8_556 . 95.1(3) ?
N4 Cu02 O7 . . 86.5(4) ?
N5 Cu02 O7 . . 88.1(3) ?
O9 Cl1 O10 . . 111.6(6) ?
O9 Cl1 O8 . . 109.6(6) ?
O10 Cl1 O8 . . 110.7(6) ?
O9 Cl1 O7 . . 109.6(6) ?
O10 Cl1 O7 . . 107.9(6) ?
O8 Cl1 O7 . . 107.3(6) ?
C1 O2 Cu02 . 8_455 103.0(7) ?
C2 O3 C5 . . 105.9(9) ?
C6 O4 Cu01 . . 108.0(7) ?
Cl1 O7 Cu02 . . 148.7(6) ?
C11 N1 C7 . . 117.3(10) ?
C11 N1 Cu01 . . 115.3(8) ?
C7 N1 Cu01 . . 127.3(8) ?
C19 N2 C13 . . 109.8(9) ?
C19 N2 C12 . . 112.2(9) ?
C13 N2 C12 . . 112.3(10) ?
C19 N2 Cu01 . . 112.7(8) ?
C13 N2 Cu01 . . 103.2(7) ?
C12 N2 Cu01 . . 106.4(7) ?
C18 N3 C14 . . 119.2(11) ?
C18 N3 Cu01 . . 127.6(8) ?
C14 N3 Cu01 . . 113.2(8) ?
C30 N4 C26 . . 118.8(10) ?
C30 N4 Cu02 . . 127.4(8) ?
C26 N4 Cu02 . . 113.6(8) ?
C31 N5 C24 . . 110.3(9) ?
C31 N5 C25 . . 114.2(10) ?
C24 N5 C25 . . 108.7(9) ?
C31 N5 Cu02 . . 106.3(6) ?
C24 N5 Cu02 . . 113.5(7) ?
C25 N5 Cu02 . . 103.8(7) ?
C32 N6 C36 . . 116.5(11) ?
C32 N6 Cu02 . . 115.1(8) ?
C36 N6 Cu02 . . 128.3(9) ?
O1 C1 O2 . . 122.8(11) ?
O1 C1 C2 . . 120.4(12) ?
O2 C1 C2 . . 116.8(11) ?
O3 C2 C3 . . 110.3(10) ?
O3 C2 C1 . . 120.9(11) ?
C3 C2 C1 . . 128.7(11) ?
C2 C3 C4 . . 105.9(11) ?
C5 C4 C3 . . 106.7(12) ?
C4 C5 O3 . . 111.2(10) ?
C4 C5 C6 . . 132.1(12) ?
O3 C5 C6 . . 116.6(10) ?
O5 C6 O4 . . 123.8(11) ?
O5 C6 C5 . . 122.2(11) ?
O4 C6 C5 . . 114.0(11) ?
N1 C7 C8 . . 123.1(12) ?
C9 C8 C7 . . 118.3(13) ?
C8 C9 C10 . . 120.0(13) ?
C11 C10 C9 . . 118.3(12) ?
N1 C11 C10 . . 122.8(11) ?
N1 C11 C12 . . 114.5(11) ?
C10 C11 C12 . . 122.7(11) ?
N2 C12 C11 . . 109.9(10) ?
N2 C13 C14 . . 108.5(10) ?
N3 C14 C15 . . 121.6(12) ?
N3 C14 C13 . . 114.3(10) ?
C15 C14 C13 . . 124.0(11) ?
C14 C15 C16 . . 119.7(13) ?
C15 C16 C17 . . 117.4(12) ?
C18 C17 C16 . . 120.2(13) ?
N3 C18 C17 . . 121.9(12) ?
N2 C19 C20 . . 115.4(9) ?
C21 C20 C19 . . 110.2(10) ?
C22 C21 C20 . . 113.1(10) ?
C21 C22 C23 . . 110.3(10) ?
C24 C23 C22 . . 110.4(10) ?
C23 C24 N5 . . 115.2(10) ?
C26 C25 N5 . . 110.1(10) ?
N4 C26 C27 . . 120.0(11) ?
N4 C26 C25 . . 114.5(11) ?
C27 C26 C25 . . 125.5(11) ?
C28 C27 C26 . . 120.8(12) ?
C27 C28 C29 . . 120.7(12) ?
C28 C29 C30 . . 116.9(12) ?
N4 C30 C29 . . 122.9(12) ?
N5 C31 C32 . . 109.5(10) ?
N6 C32 C33 . . 122.5(12) ?
N6 C32 C31 . . 114.2(11) ?
C33 C32 C31 . . 123.3(12) ?
C32 C33 C34 . . 119.4(14) ?
C35 C34 C33 . . 119.2(15) ?
C34 C35 C36 . . 120.2(14) ?
C35 C36 N6 . . 122.2(13) ?
O14 Cl2 O12 . . 133.8(11) ?
O14 Cl2 O13 . . 117.2(11) ?
O12 Cl2 O13 . . 108.9(10) ?
O14 Cl2 O11 . . 84.4(11) ?
O12 Cl2 O11 . . 94.9(10) ?
O13 Cl2 O11 . . 93.9(12) ?

loop_
_geom_bond_atom_site_label_1
_geom_bond_atom_site_label_2
_geom_bond_site_symmetry_2
_geom_bond_distance
_geom_bond_publ_flag
Cu01 N1 . 1.952(10) ?
Cu01 O4 . 1.984(9) ?
Cu01 N3 . 1.985(10) ?
Cu01 N2 . 2.048(10) ?
Cu01 O6 . 2.251(9) ?
Cu02 N6 . 1.953(10) ?
Cu02 O2 8_556 1.968(8) ?
Cu02 N4 . 1.968(10) ?
Cu02 N5 . 2.025(9) ?
Cu02 O7 . 2.502(10) ?
Cl1 O9 . 1.428(10) ?
Cl1 O10 . 1.454(11) ?
Cl1 O8 . 1.455(10) ?
Cl1 O7 . 1.472(10) ?
O1 C1 . 1.216(14) ?
O2 C1 . 1.299(15) ?
O2 Cu02 8_455 1.968(8) ?
O3 C2 . 1.360(14) ?
O3 C5 . 1.383(14) ?
O4 C6 . 1.304(14) ?
O5 C6 . 1.248(15) ?
N1 C11 . 1.372(15) ?
N1 C7 . 1.381(15) ?
N2 C19 . 1.493(15) ?
N2 C13 . 1.495(15) ?
N2 C12 . 1.507(16) ?
N3 C18 . 1.321(15) ?
N3 C14 . 1.355(15) ?
N4 C30 . 1.341(16) ?
N4 C26 . 1.377(15) ?
N5 C31 . 1.490(15) ?
N5 C24 . 1.506(15) ?
N5 C25 . 1.527(15) ?
N6 C32 . 1.355(16) ?
N6 C36 . 1.384(16) ?
C1 C2 . 1.466(17) ?
C2 C3 . 1.384(18) ?
C3 C4 . 1.425(17) ?
C4 C5 . 1.340(17) ?
C5 C6 . 1.477(16) ?
C7 C8 . 1.394(17) ?
C8 C9 . 1.393(19) ?
C9 C10 . 1.414(18) ?
C10 C11 . 1.396(17) ?
C11 C12 . 1.510(17) ?
C13 C14 . 1.498(17) ?
C14 C15 . 1.362(17) ?
C15 C16 . 1.375(18) ?
C16 C17 . 1.399(18) ?
C17 C18 . 1.351(17) ?
C19 C20 . 1.567(17) ?
C20 C21 . 1.522(16) ?
C21 C22 . 1.504(17) ?
C22 C23 . 1.562(17) ?
C23 C24 . 1.497(17) ?
C25 C26 . 1.446(17) ?
C26 C27 . 1.388(17) ?
C27 C28 . 1.354(18) ?
C28 C29 . 1.387(18) ?
C29 C30 . 1.409(18) ?
C31 C32 . 1.517(17) ?
C32 C33 . 1.364(18) ?
C33 C34 . 1.38(2) ?
C34 C35 . 1.349(19) ?
C35 C36 . 1.355(19) ?
Cl2 O14 . 1.325(16) ?
Cl2 O12 . 1.343(11) ?
Cl2 O13 . 1.47(2) ?
Cl2 O11 . 1.67(2) ?
